data_4301059
loop_
_publ_author_name
'Adams, Nico'
'Bigmore, Helen R.'
'Blundell, Timothy L.'
'Boyd, Catherine L.'
'Dubberley, Stuart R.'
'Sealey, Andrew J.'
'Cowley, Andrew R.'
'Skinner, Michael E. G.'
'Mountford, Philip'

_publ_section_title
;
 New Titanium Imido Synthons: Syntheses and Supramolecular Structures
;
_journal_coden_ASTM INOCAJ
_journal_issue 8
_journal_name_full 'Inorganic Chemistry'
_journal_page_first 2882
_journal_page_last 2894
_journal_paper_doi 10.1021/ic050011z
_journal_volume 44
_journal_year 2005
_chemical_absolute_configuration unk
_chemical_compound_source 'synthesis as described'
_chemical_formula_moiety ' C11 H18 Cl2 F3 N3 Ti1 '
_chemical_formula_sum 'C11 H18 Cl2 F3 N3 Ti'
_chemical_formula_weight 368.08
_chemical_name_systematic Ti(N-2-C6H4CF3)Cl2(NHMe2)2
_space_group_IT_number 33
_symmetry_cell_setting orthorhombic
_symmetry_space_group_name_Hall 'P 2c -2n'
_symmetry_space_group_name_H-M 'P n a 21'
_atom_sites_solution_hydrogens geom
_atom_sites_solution_primary direct
_cell_angle_alpha 90
_cell_angle_beta 90
_cell_angle_gamma 90
_cell_formula_units_Z 8
_cell_length_a 16.1331(2)
_cell_length_b 6.5142(2)
_cell_length_c 32.3906(5)
_cell_measurement_reflns_used 23695
_cell_measurement_temperature 150
_cell_measurement_theta_max 28
_cell_measurement_theta_min 5
_cell_volume 3404.07(12)
_computing_cell_refinement
; 

KappaCCD software 'DENZO' (Otwinowski & Minor, 1996) 

;
_computing_data_collection
; 

KappaCCD software 'Collect' (Nonius, 2000) 

;
_computing_data_reduction
; 

KappaCCD software 'DENZO' (Otwinowski & Minor, 1996) 

;
_computing_publication_material
; 

CRYSTALS (Watkin et al, 2001) 

;
_computing_structure_refinement
; 

CRYSTALS (Watkin et al, 2001) 

;
_computing_structure_solution 'SIR92 (Giacovazzo et al, 1992)'
_diffrn_ambient_temperature 150
_diffrn_measured_fraction_theta_full 0.999
_diffrn_measured_fraction_theta_max 0.996
_diffrn_measurement_device_type
; 

Nonius KappaCCD 

;
_diffrn_measurement_method \w
_diffrn_radiation_monochromator graphite
_diffrn_radiation_type 'Mo K\a'
_diffrn_radiation_wavelength 0.71073
_diffrn_reflns_av_R_equivalents 0.037
_diffrn_reflns_limit_h_max 20
_diffrn_reflns_limit_h_min -20
_diffrn_reflns_limit_k_max 8
_diffrn_reflns_limit_k_min -8
_diffrn_reflns_limit_l_max 42
_diffrn_reflns_limit_l_min -42
_diffrn_reflns_number 23695
_diffrn_reflns_theta_full 27.470
_diffrn_reflns_theta_max 27.470
_diffrn_reflns_theta_min 5.108
_diffrn_standards_decay_% 0.00
_diffrn_standards_interval_count 0
_diffrn_standards_interval_time 0
_diffrn_standards_number 0
_exptl_absorpt_coefficient_mu 0.838
_exptl_absorpt_correction_T_max 0.94
_exptl_absorpt_correction_T_min 0.89
_exptl_absorpt_correction_type multi-scan
_exptl_absorpt_process_details
; 

 Denzo/Scalepack (Otwinowski & Minor, 1996) 

;
_exptl_crystal_colour ' pale orange '
_exptl_crystal_density_diffrn 1.436
_exptl_crystal_description ' block '
_exptl_crystal_F_000 1504
_exptl_crystal_size_max 0.14
_exptl_crystal_size_mid 0.14
_exptl_crystal_size_min 0.08
_refine_diff_density_max 0.32
_refine_diff_density_min -0.25
_refine_ls_abs_structure_details 'Flack, 3175 Friedel-pairs'
_refine_ls_abs_structure_Flack 0.47(4)
_refine_ls_extinction_method None
_refine_ls_goodness_of_fit_ref 1.0674
_refine_ls_hydrogen_treatment mixed
_refine_ls_matrix_type full
_refine_ls_number_parameters 378
_refine_ls_number_reflns 4903
_refine_ls_number_restraints 5
_refine_ls_R_factor_all 0.0686
_refine_ls_R_factor_gt 0.0364
_refine_ls_shift/su_max 0.036792
_refine_ls_structure_factor_coef F
_refine_ls_weighting_details
;

 Method, part 1, Chebychev polynomial, (Watkin, 1994, Prince, 1982) 

 [weight] = 1.0/[A~0~*T~0~(x)+A~1~*T~1~(x) ... +A~n-1~]*T~n-1~(x)] 

 where A~i~ are the Chebychev coefficients listed below and x= Fcalc/Fmax 

 Method = Robust Weighting (Prince, 1982) 

 W = [weight] * [1-(deltaF/6*sigmaF)^2^]^2^ 

 A~i~ are: 

 0.455 -0.00117 0.171 

;
_refine_ls_weighting_scheme calc
_refine_ls_wR_factor_all 0.0641
_refine_ls_wR_factor_gt 0.0343
_refine_ls_wR_factor_ref 0.0343
_reflns_limit_h_max 20
_reflns_limit_h_min 0
_reflns_limit_k_max 8
_reflns_limit_k_min 0
_reflns_limit_l_max 42
_reflns_limit_l_min -41
_reflns_number_gt 4903
_reflns_number_total 7115
_reflns_threshold_expression I>3.00u(I)
_cod_data_source_file ic050011zsi20050104_034133_6.cif
_cod_data_source_block COMPOUND_12
_cod_depositor_comments
;
The following automatic conversions were performed:
'_symmetry_cell_setting' value 'Orthorhombic' changed to 'orthorhombic'
according to '/home/saulius/struct/CIF-dictionaries/cif_core.dic'
dictionary named 'cif_core.dic' version 2.4.1 from 2010-06-29.

Automatic conversion script
Id: cif_fix_enum 1527 2010-12-29 10:47:43Z saulius 
;
_cod_original_cell_volume 3404.07
_cod_original_sg_symbol_H-M 'P n a 21 '
_cod_original_formula_sum ' C11 H18 Cl2 F3 N3 Ti1 '
_cod_database_code 4301059

loop_
_symmetry_equiv_pos_as_xyz
x,y,z
-x+1/2,y+1/2,z+1/2
x+1/2,-y+1/2,z
-x,-y,z+1/2

loop_
_atom_site_label
_atom_site_type_symbol
_atom_site_fract_x
_atom_site_fract_y
_atom_site_fract_z
_atom_site_U_iso_or_equiv
_atom_site_occupancy
_atom_site_adp_type
Ti1 Ti 0.53381(4) 0.51498(9) 0.17228(5) 0.0239 1.0000 Uani
Cl1 Cl 0.62983(11) 0.77200(16) 0.15620(7) 0.0361 1.0000 Uani
Cl2 Cl 0.45250(13) 0.26625(15) 0.13889(8) 0.0376 1.0000 Uani
N1 N 0.5208(2) 0.5031(5) 0.22447(12) 0.0280 1.0000 Uani
C1 C 0.5167(3) 0.4951(6) 0.26693(13) 0.0297 1.0000 Uani
C2 C 0.5537(4) 0.6498(7) 0.29060(15) 0.0436 1.0000 Uani
C3 C 0.5492(4) 0.6447(9) 0.33317(17) 0.0557 1.0000 Uani
C4 C 0.5082(4) 0.4867(10) 0.35298(15) 0.0550 1.0000 Uani
C5 C 0.4723(4) 0.3325(10) 0.33040(16) 0.0521 1.0000 Uani
C6 C 0.4754(3) 0.3343(7) 0.28691(15) 0.0368 1.0000 Uani
C7 C 0.4375(4) 0.1662(9) 0.26293(18) 0.0525 1.0000 Uani
F1 F 0.4040(3) 0.0196(6) 0.28653(11) 0.0892 1.0000 Uani
F2 F 0.3761(3) 0.2346(5) 0.2374(2) 0.0591 1.0000 Uani
F3 F 0.4916(2) 0.0677(4) 0.23820(10) 0.0533 1.0000 Uani
N2 N 0.4377(4) 0.7423(5) 0.1563(2) 0.0340 1.0000 Uani
C8 C 0.3597(4) 0.7169(9) 0.1788(4) 0.0586 1.0000 Uani
C9 C 0.4247(6) 0.7597(6) 0.1095(3) 0.0442 1.0000 Uani
N3 N 0.6340(3) 0.2874(6) 0.16753(19) 0.0299 1.0000 Uani
C10 C 0.6964(4) 0.2970(9) 0.2013(2) 0.0437 1.0000 Uani
C11 C 0.6758(5) 0.2827(8) 0.1265(3) 0.0463 1.0000 Uani
Ti2 Ti 0.21178(4) 0.47703(10) 0.48474(4) 0.0247 1.0000 Uani
Cl3 Cl 0.11424(11) 0.22141(19) 0.50003(7) 0.0362 1.0000 Uani
Cl4 Cl 0.29319(12) 0.72267(18) 0.51842(8) 0.0392 1.0000 Uani
N4 N 0.2257(2) 0.4893(5) 0.43296(12) 0.0290 1.0000 Uani
C12 C 0.2304(3) 0.4993(6) 0.39031(14) 0.0304 1.0000 Uani
C13 C 0.1924(4) 0.3475(7) 0.36642(15) 0.0438 1.0000 Uani
C14 C 0.1970(4) 0.3546(9) 0.32306(16) 0.0541 1.0000 Uani
C15 C 0.2380(4) 0.5109(10) 0.30381(15) 0.0556 1.0000 Uani
C16 C 0.2740(4) 0.6671(9) 0.32715(16) 0.0518 1.0000 Uani
C17 C 0.2701(3) 0.6619(7) 0.36985(15) 0.0375 1.0000 Uani
C18 C 0.3096(4) 0.8271(9) 0.39529(17) 0.0518 1.0000 Uani
F4 F 0.3421(3) 0.9763(6) 0.37125(11) 0.0893 1.0000 Uani
F5 F 0.3692(3) 0.7617(5) 0.4195(2) 0.0663 1.0000 Uani
F6 F 0.2540(2) 0.9271(4) 0.41945(10) 0.0547 1.0000 Uani
N5 N 0.3067(4) 0.2479(5) 0.5009(2) 0.0309 1.0000 Uani
C19 C 0.3863(5) 0.2743(8) 0.4787(4) 0.0544 1.0000 Uani
C20 C 0.3226(6) 0.2264(8) 0.5441(3) 0.0556 1.0000 Uani
N6 N 0.1117(3) 0.7047(6) 0.48939(17) 0.0279 1.0000 Uani
C21 C 0.0504(4) 0.6992(9) 0.4554(2) 0.0431 1.0000 Uani
C22 C 0.0711(5) 0.7146(8) 0.5300(3) 0.0439 1.0000 Uani
H1 H 0.461(3) 0.854(6) 0.1625(12) 0.019(3) 1.0000 Uiso
H2 H 0.603(2) 0.166(6) 0.1710(15) 0.022(3) 1.0000 Uiso
H3 H 0.292(3) 0.140(6) 0.4923(12) 0.020(3) 1.0000 Uiso
H4 H 0.131(3) 0.817(7) 0.4854(16) 0.019(3) 1.0000 Uiso
H21 H 0.5835 0.7649 0.2766 0.0523 1.0000 Uiso
H31 H 0.5758 0.7561 0.3498 0.0668 1.0000 Uiso
H41 H 0.5048 0.4847 0.3838 0.0659 1.0000 Uiso
H51 H 0.4436 0.2174 0.3450 0.0625 1.0000 Uiso
H81 H 0.3714 0.7063 0.2091 0.0704 1.0000 Uiso
H82 H 0.3231 0.8379 0.1736 0.0704 1.0000 Uiso
H83 H 0.3313 0.5890 0.1693 0.0704 1.0000 Uiso
H91 H 0.4796 0.7768 0.0956 0.0530 1.0000 Uiso
H92 H 0.3889 0.8813 0.1034 0.0530 1.0000 Uiso
H93 H 0.3972 0.6324 0.0991 0.0530 1.0000 Uiso
H101 H 0.6673 0.3000 0.2286 0.0524 1.0000 Uiso
H102 H 0.7307 0.4239 0.1981 0.0524 1.0000 Uiso
H103 H 0.7330 0.1734 0.1999 0.0524 1.0000 Uiso
H111 H 0.6330 0.2763 0.1042 0.0556 1.0000 Uiso
H112 H 0.7100 0.4096 0.1231 0.0556 1.0000 Uiso
H113 H 0.7124 0.1591 0.1248 0.0556 1.0000 Uiso
H131 H 0.1617 0.2332 0.3802 0.0525 1.0000 Uiso
H141 H 0.1701 0.2444 0.3063 0.0650 1.0000 Uiso
H151 H 0.2422 0.5135 0.2730 0.0668 1.0000 Uiso
H161 H 0.3028 0.7834 0.3130 0.0622 1.0000 Uiso
H191 H 0.3753 0.2894 0.4485 0.0652 1.0000 Uiso
H192 H 0.4151 0.3999 0.4892 0.0652 1.0000 Uiso
H193 H 0.4222 0.1514 0.4835 0.0652 1.0000 Uiso
H201 H 0.2690 0.2085 0.5591 0.0667 1.0000 Uiso
H202 H 0.3515 0.3520 0.5545 0.0667 1.0000 Uiso
H203 H 0.3585 0.1035 0.5488 0.0667 1.0000 Uiso
H211 H 0.0801 0.6925 0.4283 0.0517 1.0000 Uiso
H212 H 0.0155 0.8259 0.4564 0.0517 1.0000 Uiso
H213 H 0.0143 0.5754 0.4586 0.0517 1.0000 Uiso
H221 H 0.1142 0.7181 0.5522 0.0527 1.0000 Uiso
H222 H 0.0363 0.8414 0.5316 0.0527 1.0000 Uiso
H223 H 0.0351 0.5909 0.5338 0.0527 1.0000 Uiso

loop_
_atom_site_aniso_label
_atom_site_aniso_U_11
_atom_site_aniso_U_22
_atom_site_aniso_U_33
_atom_site_aniso_U_23
_atom_site_aniso_U_13
_atom_site_aniso_U_12
Ti1 0.0299(3) 0.0182(3) 0.0235(3) 0.0008(3) -0.0026(3) -0.0014(3)
Cl1 0.0350(7) 0.0209(5) 0.0525(10) 0.0043(6) 0.0065(6) -0.0019(5)
Cl2 0.0533(9) 0.0227(5) 0.0368(9) -0.0007(5) -0.0186(7) -0.0053(5)
N1 0.0296(18) 0.0275(17) 0.027(2) -0.0014(15) 0.0002(14) -0.0009(16)
C1 0.032(2) 0.033(2) 0.025(2) -0.0009(18) -0.0046(17) 0.0018(19)
C2 0.063(3) 0.038(3) 0.030(3) -0.0024(19) -0.008(2) -0.010(2)
C3 0.073(4) 0.059(3) 0.035(3) -0.013(3) -0.008(3) -0.007(3)
C4 0.065(3) 0.074(4) 0.026(2) -0.002(3) 0.000(2) -0.001(3)
C5 0.055(3) 0.069(4) 0.032(3) 0.008(3) 0.004(3) -0.013(3)
C6 0.040(3) 0.045(3) 0.025(2) 0.002(2) 0.005(2) -0.007(2)
C7 0.065(4) 0.049(3) 0.043(3) 0.006(3) 0.009(3) -0.022(3)
F1 0.128(3) 0.086(3) 0.053(2) 0.0105(18) 0.017(2) -0.072(3)
F2 0.043(3) 0.089(3) 0.045(4) -0.0070(16) -0.003(2) -0.0241(16)
F3 0.087(2) 0.0335(14) 0.0400(17) -0.0014(13) 0.0014(17) -0.0089(14)
N2 0.029(3) 0.020(2) 0.053(5) 0.0023(14) -0.012(3) -0.0054(13)
C8 0.030(3) 0.043(3) 0.103(7) 0.001(4) 0.006(4) 0.002(2)
C9 0.061(5) 0.032(3) 0.039(4) 0.0099(19) -0.029(3) -0.001(2)
N3 0.037(2) 0.0191(14) 0.033(3) 0.002(2) 0.0035(19) -0.0012(18)
C10 0.040(3) 0.042(2) 0.049(4) 0.000(3) -0.010(3) 0.006(3)
C11 0.069(5) 0.032(2) 0.038(4) 0.001(3) 0.026(3) 0.002(3)
Ti2 0.0315(3) 0.0188(3) 0.0238(3) 0.0002(4) -0.0031(3) -0.0024(3)
Cl3 0.0333(7) 0.0230(5) 0.0525(10) 0.0039(6) 0.0061(6) -0.0028(5)
Cl4 0.0532(9) 0.0237(4) 0.0407(10) -0.0040(6) -0.0196(7) -0.0038(6)
N4 0.0365(18) 0.0281(17) 0.0225(19) 0.0000(15) -0.0018(15) -0.0038(16)
C12 0.0308(19) 0.031(2) 0.029(2) -0.0017(18) 0.0021(18) 0.0023(19)
C13 0.059(3) 0.039(3) 0.034(3) -0.002(2) -0.006(2) -0.009(2)
C14 0.077(4) 0.054(3) 0.032(3) -0.006(2) -0.008(3) -0.011(3)
C15 0.069(3) 0.069(4) 0.029(3) -0.009(2) -0.001(2) -0.008(3)
C16 0.058(4) 0.064(3) 0.033(3) 0.003(3) 0.011(3) -0.011(3)
C17 0.036(3) 0.046(3) 0.031(3) -0.005(2) 0.002(2) -0.005(2)
C18 0.065(4) 0.058(4) 0.032(3) 0.008(3) 0.007(3) -0.032(3)
F4 0.132(3) 0.085(3) 0.051(2) 0.0021(18) 0.019(2) -0.070(2)
F5 0.043(3) 0.097(4) 0.059(5) -0.0093(18) -0.009(2) -0.0266(17)
F6 0.084(2) 0.0370(15) 0.0433(19) -0.0022(14) 0.0086(17) -0.0096(15)
N5 0.039(3) 0.021(2) 0.033(4) -0.0054(13) -0.008(3) 0.0000(13)
C19 0.034(3) 0.049(3) 0.080(6) -0.005(3) -0.005(3) 0.003(2)
C20 0.085(6) 0.031(3) 0.050(5) -0.012(2) -0.036(4) 0.009(3)
N6 0.033(2) 0.0209(14) 0.030(3) 0.006(2) 0.0031(18) -0.0022(18)
C21 0.035(3) 0.046(2) 0.048(4) 0.011(3) -0.004(2) 0.008(3)
C22 0.052(4) 0.030(2) 0.050(4) 0.006(3) 0.012(3) 0.010(3)

loop_
_atom_type_symbol
_atom_type_scat_dispersion_real
_atom_type_scat_dispersion_imag
_atom_type_scat_Cromer_Mann_a1
_atom_type_scat_Cromer_Mann_b1
_atom_type_scat_Cromer_Mann_a2
_atom_type_scat_Cromer_Mann_b2
_atom_type_scat_Cromer_Mann_a3
_atom_type_scat_Cromer_Mann_b3
_atom_type_scat_Cromer_Mann_a4
_atom_type_scat_Cromer_Mann_b4
_atom_type_scat_Cromer_Mann_c
_atom_type_scat_source
'C   ' 0.0033 0.0016 2.3100 20.8439 1.0200 10.2075 1.5886 0.5687 0.8650 51.6512 0.2156 International_Tables_Vol_IV_Table_2.2B
'H   ' 0.0000 0.0000 0.4930 10.5109 0.3229 26.1257 0.1402 3.1424 0.0408 57.7998 0.0030 International_Tables_Vol_IV_Table_2.2B
'Cl  ' 0.1484 0.1585 11.4604 0.0104 7.1964 1.1662 6.2556 18.5194 1.6455 47.7784 -9.5574 International_Tables_Vol_IV_Table_2.2B
'F   ' 0.0171 0.0103 3.5392 10.2825 2.6412 4.2944 1.5170 0.2615 1.0243 26.1476 0.2776 International_Tables_Vol_IV_Table_2.2B
'N   ' 0.0061 0.0033 12.2126 0.0057 3.1322 9.8933 2.0125 28.9975 1.1663 0.5826 -11.5290 International_Tables_Vol_IV_Table_2.2B
'Ti  ' 0.2776 0.4457 9.7595 7.8508 7.3558 0.5000 1.6991 35.6338 1.9021 116.1050 1.2807 International_Tables_Vol_IV_Table_2.2B

loop_
_geom_angle_atom_site_label_1
_geom_angle_site_symmetry_1
_geom_angle_atom_site_label_2
_geom_angle_site_symmetry_2
_geom_angle_atom_site_label_3
_geom_angle_site_symmetry_3
_geom_angle
_geom_angle_publ_flag
Cl1 . Ti1 . Cl2 . 139.56(11) yes
Cl1 . Ti1 . N1 . 109.53(14) yes
Cl2 . Ti1 . N1 . 110.90(14) yes
Cl1 . Ti1 . N2 . 86.15(16) yes
Cl2 . Ti1 . N2 . 87.87(15) yes
N1 . Ti1 . N2 . 100.1(2) yes
Cl1 . Ti1 . N3 . 88.85(12) yes
Cl2 . Ti1 . N3 . 85.04(14) yes
N1 . Ti1 . N3 . 97.4(2) yes
N2 . Ti1 . N3 . 162.4(3) yes
Ti1 . N1 . C1 . 175.7(3) yes
N1 . C1 . C2 . 119.9(4) yes
N1 . C1 . C6 . 120.8(4) yes
C2 . C1 . C6 . 119.2(4) yes
C1 . C2 . C3 . 120.5(5) yes
C2 . C3 . C4 . 120.5(5) yes
C3 . C4 . C5 . 120.0(5) yes
C4 . C5 . C6 . 120.8(5) yes
C1 . C6 . C5 . 119.0(5) yes
C1 . C6 . C7 . 120.6(5) yes
C5 . C6 . C7 . 120.4(5) yes
C6 . C7 . F1 . 113.3(5) yes
C6 . C7 . F2 . 112.2(5) yes
F1 . C7 . F2 . 106.7(5) yes
C6 . C7 . F3 . 113.4(5) yes
F1 . C7 . F3 . 105.2(5) yes
F2 . C7 . F3 . 105.4(5) yes
Ti1 . N2 . C8 . 114.3(5) yes
Ti1 . N2 . C9 . 112.1(5) yes
C8 . N2 . C9 . 112.5(7) yes
Ti1 . N3 . C10 . 114.7(4) yes
Ti1 . N3 . C11 . 114.1(4) yes
C10 . N3 . C11 . 110.5(5) yes
Cl3 . Ti2 . Cl4 . 139.82(11) yes
Cl3 . Ti2 . N4 . 109.37(14) yes
Cl4 . Ti2 . N4 . 110.80(14) yes
Cl3 . Ti2 . N5 . 86.28(17) yes
Cl4 . Ti2 . N5 . 87.82(14) yes
N4 . Ti2 . N5 . 100.1(2) yes
Cl3 . Ti2 . N6 . 88.39(11) yes
Cl4 . Ti2 . N6 . 85.34(13) yes
N4 . Ti2 . N6 . 97.67(19) yes
N5 . Ti2 . N6 . 162.2(2) yes
Ti2 . N4 . C12 . 175.6(3) yes
N4 . C12 . C13 . 119.7(4) yes
N4 . C12 . C17 . 122.1(4) yes
C13 . C12 . C17 . 118.2(4) yes
C12 . C13 . C14 . 120.5(5) yes
C13 . C14 . C15 . 120.4(5) yes
C14 . C15 . C16 . 119.9(5) yes
C15 . C16 . C17 . 120.3(5) yes
C12 . C17 . C16 . 120.7(5) yes
C12 . C17 . C18 . 118.4(4) yes
C16 . C17 . C18 . 120.9(5) yes
C17 . C18 . F4 . 111.4(5) yes
C17 . C18 . F5 . 114.0(5) yes
F4 . C18 . F5 . 107.0(5) yes
C17 . C18 . F6 . 112.4(4) yes
F4 . C18 . F6 . 104.1(5) yes
F5 . C18 . F6 . 107.3(5) yes
Ti2 . N5 . C19 . 114.1(4) yes
Ti2 . N5 . C20 . 115.1(5) yes
C19 . N5 . C20 . 109.3(8) yes
Ti2 . N6 . C21 . 115.1(4) yes
Ti2 . N6 . C22 . 114.7(4) yes
C21 . N6 . C22 . 111.6(5) yes

loop_
_geom_bond_atom_site_label_1
_geom_bond_site_symmetry_1
_geom_bond_atom_site_label_2
_geom_bond_site_symmetry_2
_geom_bond_distance
_geom_bond_publ_flag
Ti1 . Cl1 . 2.3397(16) yes
Ti1 . Cl2 . 2.3486(18) yes
Ti1 . N1 . 1.705(4) yes
Ti1 . N2 . 2.205(5) yes
Ti1 . N3 . 2.199(4) yes
N1 . C1 . 1.378(6) yes
C1 . C2 . 1.400(6) yes
C1 . C6 . 1.400(6) yes
C2 . C3 . 1.381(7) yes
C3 . C4 . 1.381(8) yes
C4 . C5 . 1.371(8) yes
C5 . C6 . 1.409(7) yes
C6 . C7 . 1.476(8) yes
C7 . F1 . 1.337(6) yes
C7 . F2 . 1.365(8) yes
C7 . F3 . 1.348(7) yes
N2 . C8 . 1.464(12) yes
N2 . C9 . 1.536(12) yes
N2 . H1 . 0.84(4) no
N3 . C10 . 1.487(9) yes
N3 . C11 . 1.489(10) yes
N3 . H2 . 0.94(4) no
Ti2 . Cl3 . 2.3440(16) yes
Ti2 . Cl4 . 2.3401(18) yes
Ti2 . N4 . 1.694(4) yes
Ti2 . N5 . 2.202(6) yes
Ti2 . N6 . 2.197(4) yes
N4 . C12 . 1.385(5) yes
C12 . C13 . 1.397(6) yes
C12 . C17 . 1.405(6) yes
C13 . C14 . 1.407(7) yes
C14 . C15 . 1.365(8) yes
C15 . C16 . 1.394(8) yes
C16 . C17 . 1.385(7) yes
C17 . C18 . 1.497(8) yes
C18 . F4 . 1.352(6) yes
C18 . F5 . 1.311(8) yes
C18 . F6 . 1.357(7) yes
N5 . C19 . 1.482(12) yes
N5 . C20 . 1.427(12) yes
N6 . C21 . 1.480(8) yes
N6 . C22 . 1.470(10) yes
